data_7214974
loop_
_publ_author_name
'Qin, Ling'
'Hu, Jin-Song'
'Zhang, Ming-Dao'
'Li, Yi-Zhi'
'Zheng, He-Gen'

_publ_section_title
;
 Construction of a series of metal--organic frameworks with a neutral
 tetradentate ligand and rigid carboxylate co-ligands
;
_journal_issue 23
_journal_name_full CrystEngComm
_journal_page_first 8274
_journal_paper_doi 10.1039/c2ce26236c
_journal_volume 14
_journal_year 2012
_chemical_formula_moiety 'C50 H36 Co3 N4 O17'
_chemical_formula_sum 'C50 H36 Co3 N4 O17'
_chemical_formula_weight 1141.62
_chemical_name_systematic
;
?
;
_space_group_IT_number 15
_symmetry_cell_setting monoclinic
_symmetry_space_group_name_Hall '-C 2yc'
_symmetry_space_group_name_H-M 'C 1 2/c 1'
_atom_sites_solution_hydrogens geom
_atom_sites_solution_primary direct
_atom_sites_solution_secondary difmap
_audit_creation_method SHELXL-97
_cell_angle_alpha 90.00
_cell_angle_beta 124.590(2)
_cell_angle_gamma 90.00
_cell_formula_units_Z 4
_cell_length_a 26.859(4)
_cell_length_b 12.2673(18)
_cell_length_c 17.083(3)
_cell_measurement_reflns_used 5943
_cell_measurement_temperature 296(2)
_cell_measurement_theta_max 27.433
_cell_measurement_theta_min 2.394
_cell_volume 4633.7(13)
_computing_structure_refinement 'SHELXL-97 (Sheldrick, 1997)'
_computing_structure_solution 'SHELXS-97 (Sheldrick, 1990)'
_diffrn_ambient_temperature 296(2)
_diffrn_measured_fraction_theta_full 0.994
_diffrn_measured_fraction_theta_max 0.994
_diffrn_radiation_monochromator graphite
_diffrn_radiation_source 'fine-focus sealed tube'
_diffrn_radiation_type MoK\a
_diffrn_radiation_wavelength 0.71073
_diffrn_reflns_av_R_equivalents 0.0219
_diffrn_reflns_av_sigmaI/netI 0.0243
_diffrn_reflns_limit_h_max 31
_diffrn_reflns_limit_h_min -27
_diffrn_reflns_limit_k_max 14
_diffrn_reflns_limit_k_min -14
_diffrn_reflns_limit_l_max 18
_diffrn_reflns_limit_l_min -20
_diffrn_reflns_number 12417
_diffrn_reflns_theta_full 25.00
_diffrn_reflns_theta_max 25.00
_diffrn_reflns_theta_min 1.90
_exptl_absorpt_coefficient_mu 1.145
_exptl_absorpt_correction_T_max 0.777
_exptl_absorpt_correction_T_min 0.733
_exptl_absorpt_correction_type multi-scan
_exptl_crystal_density_diffrn 1.636
_exptl_crystal_density_method 'not measured'
_exptl_crystal_F_000 2324
_exptl_crystal_size_max 0.28
_exptl_crystal_size_mid 0.26
_exptl_crystal_size_min 0.22
_refine_diff_density_max 0.506
_refine_diff_density_min -0.426
_refine_diff_density_rms 0.060
_refine_ls_extinction_method none
_refine_ls_goodness_of_fit_ref 1.064
_refine_ls_hydrogen_treatment constr
_refine_ls_matrix_type full
_refine_ls_number_parameters 330
_refine_ls_number_reflns 4055
_refine_ls_number_restraints 12
_refine_ls_restrained_S_all 1.158
_refine_ls_R_factor_all 0.0397
_refine_ls_R_factor_gt 0.0346
_refine_ls_shift/su_max 0.000
_refine_ls_shift/su_mean 0.000
_refine_ls_structure_factor_coef Fsqd
_refine_ls_weighting_details 'calc w=1/[\s^2^(Fo^2^)+(0.0490P)^2^+8.7497P] where P=(Fo^2^+2Fc^2^)/3'
_refine_ls_weighting_scheme calc
_refine_ls_wR_factor_gt 0.0959
_refine_ls_wR_factor_ref 0.0991
_reflns_number_gt 3547
_reflns_number_total 4079
_reflns_threshold_expression >2sigma(I)
_cod_data_source_file c2ce26236c.txt
_cod_data_source_block ql6
_cod_depositor_comments
;
The following automatic conversions were performed:

'_symmetry_cell_setting' value 'Monoclinic' changed to 'monoclinic'
according to
/usr/data/users/saulius/automatic-downloads/retrospective/RSC/lib/dictionaries/cif_core.dic
dictionary named 'cif_core.dic' version 2.4.2 from 2011-04-26.

Automatic conversion script
Id: cif_fix_values 2281 2013-09-26 08:29:07Z andrius 
;
_cod_original_cell_volume 4633.6(12)
_cod_original_sg_symbol_Hall '-c 2yc'
_cod_original_sg_symbol_H-M C2/c
_cod_database_code 7214974

loop_
_symmetry_equiv_pos_as_xyz
'x, y, z'
'-x, y, -z+1/2'
'x+1/2, y+1/2, z'
'-x+1/2, y+1/2, -z+1/2'
'-x, -y, -z'
'x, -y, z-1/2'
'-x+1/2, -y+1/2, -z'
'x+1/2, -y+1/2, z-1/2'

loop_
_atom_site_label
_atom_site_type_symbol
_atom_site_fract_x
_atom_site_fract_y
_atom_site_fract_z
_atom_site_U_iso_or_equiv
_atom_site_adp_type
_atom_site_occupancy
_atom_site_symmetry_multiplicity
_atom_site_calc_flag
_atom_site_refinement_flags
C1 C 0.52716(18) 0.6017(3) 0.4334(3) 0.0496(9) Uani 1 1 d .
H1 H 0.5530 0.5419 0.4583 0.059 Uiso 1 1 calc R
C2 C 0.52260(18) 0.6667(3) 0.4942(2) 0.0513(9) Uani 1 1 d .
H2 H 0.5446 0.6497 0.5586 0.062 Uiso 1 1 calc R
C3 C 0.48549(14) 0.7577(2) 0.4604(2) 0.0343(7) Uani 1 1 d .
C4 C 0.45596(15) 0.7784(3) 0.3649(2) 0.0439(8) Uani 1 1 d .
H4 H 0.4319 0.8403 0.3387 0.053 Uiso 1 1 calc RD
C5 C 0.46184(16) 0.7081(3) 0.3079(2) 0.0454(8) Uani 1 1 d .
H5 H 0.4404 0.7234 0.2432 0.054 Uiso 1 1 calc R
C6 C 0.47669(13) 0.8281(2) 0.5223(2) 0.0326(6) Uani 1 1 d .
C7 C 0.49745(13) 0.7956(2) 0.6136(2) 0.0343(7) Uani 1 1 d .
H7 H 0.5204 0.7324 0.6388 0.041 Uiso 1 1 calc R
C8 C 0.48419(13) 0.8566(2) 0.66724(19) 0.0325(7) Uani 1 1 d .
C9 C 0.45097(14) 0.9518(2) 0.6335(2) 0.0336(7) Uani 1 1 d .
H9 H 0.4429 0.9922 0.6712 0.040 Uiso 1 1 calc R
C10 C 0.42971(13) 0.9863(2) 0.5413(2) 0.0319(6) Uani 1 1 d .
C11 C 0.44340(14) 0.9244(2) 0.4878(2) 0.0357(7) Uani 1 1 d .
H11 H 0.4299 0.9479 0.4270 0.043 Uiso 1 1 calc R
C12 C 0.39026(14) 1.0841(2) 0.4970(2) 0.0330(7) Uani 1 1 d .
C13 C 0.3809(2) 1.1583(3) 0.5461(3) 0.0684(13) Uani 1 1 d .
H13 H 0.3989 1.1487 0.6109 0.082 Uiso 1 1 calc R
C14 C 0.3445(2) 1.2489(4) 0.5002(3) 0.0720(14) Uani 1 1 d .
H14 H 0.3396 1.2985 0.5365 0.086 Uiso 1 1 calc R
C15 C 0.3252(2) 1.1941(3) 0.3627(3) 0.0659(13) Uani 1 1 d .
H15 H 0.3060 1.2040 0.2976 0.079 Uiso 1 1 calc R
C16 C 0.3601(2) 1.1031(3) 0.4024(3) 0.0650(13) Uani 1 1 d .
H16 H 0.3632 1.0536 0.3642 0.078 Uiso 1 1 calc R
C18 C 0.39975(14) 0.3812(2) 0.1786(2) 0.0361(7) Uani 1 1 d .
C19 C 0.36149(13) 0.2926(2) 0.1101(2) 0.0301(6) Uani 1 1 d .
C20 C 0.35042(13) 0.2896(2) 0.0207(2) 0.0300(6) Uani 1 1 d .
H20 H 0.3673 0.3425 0.0034 0.036 Uiso 1 1 calc R
C21 C 0.31445(12) 0.2085(2) -0.04371(19) 0.0277(6) Uani 1 1 d .
C22 C 0.28981(13) 0.1291(2) -0.0169(2) 0.0285(6) Uani 1 1 d .
H22 H 0.2654 0.0748 -0.0599 0.034 Uiso 1 1 calc R
C23 C 0.30130(13) 0.1301(2) 0.0727(2) 0.0293(6) Uani 1 1 d .
C24 C 0.33700(13) 0.2128(2) 0.1359(2) 0.0314(6) Uani 1 1 d .
H24 H 0.3445 0.2144 0.1961 0.038 Uiso 1 1 calc R
C25 C 0.27622(14) 0.0450(2) 0.1039(2) 0.0332(7) Uani 1 1 d .
C26 C 0.30239(13) 0.2086(2) -0.1411(2) 0.0305(6) Uani 1 1 d .
Co1 Co 0.5000 0.51889(4) 0.2500 0.02817(16) Uani 1 2 d S
Co2 Co 0.242699(19) 0.10031(3) -0.33437(3) 0.03300(14) Uani 1 1 d .
N1 N 0.49609(12) 0.6202(2) 0.33946(18) 0.0341(6) Uani 1 1 d .
N2 N 0.31651(12) 1.2687(2) 0.40877(18) 0.038 Uani 1 1 d .
O1 O 0.43170(11) 0.43383(19) 0.15740(16) 0.0464(6) Uani 1 1 d .
O2 O 0.39955(13) 0.3999(2) 0.24934(17) 0.0550(7) Uani 1 1 d .
O3 O 0.32675(11) 0.28085(18) -0.15997(16) 0.0444(6) Uani 1 1 d .
O4 O 0.26842(10) 0.13401(17) -0.19804(14) 0.0373(5) Uani 1 1 d .
O5 O 0.29207(12) 0.04414(19) 0.18814(16) 0.0496(6) Uani 1 1 d .
O6 O 0.23886(10) -0.02478(17) 0.04627(15) 0.0405(5) Uani 1 1 d .
O7 O 0.5000 0.8060(2) 0.7500 0.0449(8) Uani 1 2 d S
O1W O 0.16965(12) 0.00876(19) -0.34759(18) 0.0517(6) Uani 1 1 d D
H1W H 0.1779 -0.0564 -0.3410 0.078 Uiso 1 1 calc RD
H1WB H 0.1864 0.0170 -0.2935 0.078 Uiso 1 1 d RD
O2W O 0.31660(10) 0.1952(2) -0.31113(16) 0.0461(6) Uani 1 1 d DU
H2W3 H 0.3135 0.2615 -0.3010 0.069 Uiso 1 1 d RD
H2W4 H 0.3312 0.1962 -0.2444 0.069 Uiso 1 1 d RD

loop_
_atom_site_aniso_label
_atom_site_aniso_U_11
_atom_site_aniso_U_22
_atom_site_aniso_U_33
_atom_site_aniso_U_23
_atom_site_aniso_U_13
_atom_site_aniso_U_12
C1 0.073(2) 0.0394(19) 0.0421(19) 0.0112(16) 0.0365(19) 0.0229(17)
C2 0.076(3) 0.046(2) 0.0342(18) 0.0088(16) 0.0326(18) 0.0204(18)
C3 0.0389(16) 0.0347(16) 0.0323(15) 0.0010(13) 0.0220(13) 0.0017(13)
C4 0.0500(19) 0.0421(19) 0.0350(17) 0.0048(15) 0.0214(15) 0.0189(15)
C5 0.0491(19) 0.053(2) 0.0307(16) 0.0021(16) 0.0206(15) 0.0130(16)
C6 0.0371(16) 0.0325(16) 0.0319(15) -0.0004(13) 0.0219(13) 0.0005(13)
C7 0.0386(16) 0.0304(15) 0.0298(15) 0.0010(13) 0.0170(13) 0.0030(13)
C8 0.0397(16) 0.0306(16) 0.0238(15) 0.0008(12) 0.0159(13) -0.0034(13)
C9 0.0400(16) 0.0320(16) 0.0311(15) -0.0060(13) 0.0216(14) -0.0030(13)
C10 0.0346(15) 0.0298(15) 0.0308(15) -0.0002(12) 0.0183(13) -0.0001(12)
C11 0.0461(18) 0.0340(16) 0.0294(15) 0.0054(13) 0.0228(14) 0.0056(14)
C12 0.0388(16) 0.0308(16) 0.0303(15) -0.0037(13) 0.0203(13) -0.0029(13)
C13 0.104(3) 0.066(3) 0.0348(19) 0.0137(19) 0.039(2) 0.045(3)
C14 0.113(4) 0.064(3) 0.046(2) 0.012(2) 0.049(2) 0.049(3)
C15 0.088(3) 0.069(3) 0.0301(18) 0.0065(18) 0.0272(19) 0.043(2)
C16 0.087(3) 0.061(2) 0.0364(19) 0.0030(18) 0.028(2) 0.040(2)
C18 0.0398(17) 0.0284(15) 0.0293(16) 0.0018(13) 0.0131(14) -0.0030(13)
C19 0.0326(15) 0.0250(14) 0.0287(14) 0.0003(12) 0.0150(12) -0.0009(12)
C20 0.0323(15) 0.0248(14) 0.0312(15) 0.0044(12) 0.0169(13) 0.0008(11)
C21 0.0297(14) 0.0255(14) 0.0269(14) 0.0014(11) 0.0155(12) 0.0038(11)
C22 0.0316(14) 0.0230(14) 0.0291(14) -0.0020(11) 0.0162(12) -0.0021(11)
C23 0.0354(15) 0.0243(14) 0.0319(15) 0.0002(12) 0.0213(13) -0.0014(12)
C24 0.0384(16) 0.0295(15) 0.0265(14) -0.0008(12) 0.0185(13) -0.0027(12)
C25 0.0432(17) 0.0265(15) 0.0322(16) -0.0019(13) 0.0229(14) -0.0034(13)
C26 0.0360(15) 0.0266(15) 0.0291(15) 0.0024(12) 0.0186(13) 0.0037(12)
Co1 0.0336(3) 0.0228(3) 0.0259(3) 0.000 0.0156(2) 0.000
Co2 0.0436(3) 0.0271(2) 0.0281(2) 0.00123(16) 0.0203(2) 0.00715(17)
N1 0.0415(14) 0.0289(13) 0.0325(13) -0.0013(11) 0.0213(12) 0.0033(11)
N2 0.043 0.029 0.035 0.000 0.018 0.007
O1 0.0518(14) 0.0398(13) 0.0381(12) -0.0048(10) 0.0199(11) -0.0195(11)
O2 0.0779(18) 0.0475(15) 0.0387(13) -0.0116(11) 0.0325(13) -0.0197(13)
O3 0.0652(15) 0.0367(12) 0.0409(12) -0.0025(10) 0.0357(12) -0.0116(11)
O4 0.0511(13) 0.0352(12) 0.0280(11) -0.0041(9) 0.0239(10) -0.0066(10)
O5 0.0803(17) 0.0409(13) 0.0337(12) -0.0090(10) 0.0360(12) -0.0247(12)
O6 0.0529(13) 0.0347(12) 0.0326(11) -0.0030(10) 0.0234(10) -0.0150(10)
O7 0.075(2) 0.0315(16) 0.0270(15) 0.000 0.0278(16) 0.000
O1W 0.0693(16) 0.0349(12) 0.0548(15) -0.0056(11) 0.0375(14) -0.0062(11)
O2W 0.0513(14) 0.0490(14) 0.0428(13) -0.0024(11) 0.0295(11) -0.0018(11)

loop_
_atom_type_symbol
_atom_type_description
_atom_type_scat_dispersion_real
_atom_type_scat_dispersion_imag
_atom_type_scat_source
C C 0.0033 0.0016 'International Tables Vol C Tables 4.2.6.8 and 6.1.1.4'
H H 0.0000 0.0000 'International Tables Vol C Tables 4.2.6.8 and 6.1.1.4'
N N 0.0061 0.0033 'International Tables Vol C Tables 4.2.6.8 and 6.1.1.4'
O O 0.0106 0.0060 'International Tables Vol C Tables 4.2.6.8 and 6.1.1.4'
Co Co 0.3494 0.9721 'International Tables Vol C Tables 4.2.6.8 and 6.1.1.4'

loop_
_geom_angle_atom_site_label_1
_geom_angle_atom_site_label_2
_geom_angle_atom_site_label_3
_geom_angle
_geom_angle_site_symmetry_1
_geom_angle_site_symmetry_3
N1 C1 C2 123.1(3) . .
N1 C1 H1 118.5 . .
C2 C1 H1 118.5 . .
C1 C2 C3 120.4(3) . .
C1 C2 H2 119.8 . .
C3 C2 H2 119.8 . .
C4 C3 C2 116.0(3) . .
C4 C3 C6 121.3(3) . .
C2 C3 C6 122.7(3) . .
C3 C4 C5 120.2(3) . .
C3 C4 H4 119.9 . .
C5 C4 H4 119.9 . .
N1 C5 C4 123.9(3) . .
N1 C5 H5 118.1 . .
C4 C5 H5 118.1 . .
C7 C6 C11 118.2(3) . .
C7 C6 C3 120.7(3) . .
C11 C6 C3 121.0(3) . .
C8 C7 C6 120.1(3) . .
C8 C7 H7 119.9 . .
C6 C7 H7 119.9 . .
O7 C8 C7 113.2(3) . .
O7 C8 C9 124.1(3) . .
C7 C8 C9 122.2(3) . .
C8 C9 C10 118.5(3) . .
C8 C9 H9 120.7 . .
C10 C9 H9 120.7 . .
C11 C10 C9 118.9(3) . .
C11 C10 C12 118.9(3) . .
C9 C10 C12 122.1(3) . .
C10 C11 C6 122.1(3) . .
C10 C11 H11 119.0 . .
C6 C11 H11 119.0 . .
C13 C12 C16 115.3(3) . .
C13 C12 C10 123.7(3) . .
C16 C12 C10 121.0(3) . .
C12 C13 C14 120.4(3) . .
C12 C13 H13 119.8 . .
C14 C13 H13 119.8 . .
N2 C14 C13 124.2(3) . .
N2 C14 H14 117.9 . .
C13 C14 H14 117.9 . .
N2 C15 C16 125.3(3) . .
N2 C15 H15 117.4 . .
C16 C15 H15 117.4 . .
C12 C16 C15 120.7(3) . .
C12 C16 H16 119.6 . .
C15 C16 H16 119.6 . .
O2 C18 O1 124.1(3) . .
O2 C18 C19 121.2(3) . .
O1 C18 C19 114.7(3) . .
C20 C19 C24 119.4(3) . .
C20 C19 C18 120.3(3) . .
C24 C19 C18 120.3(3) . .
C19 C20 C21 120.8(3) . .
C19 C20 H20 119.6 . .
C21 C20 H20 119.6 . .
C20 C21 C22 119.2(3) . .
C20 C21 C26 119.5(3) . .
C22 C21 C26 121.3(3) . .
C23 C22 C21 120.6(3) . .
C23 C22 H22 119.7 . .
C21 C22 H22 119.7 . .
C22 C23 C24 119.3(3) . .
C22 C23 C25 121.8(3) . .
C24 C23 C25 118.9(3) . .
C19 C24 C23 120.8(3) . .
C19 C24 H24 119.6 . .
C23 C24 H24 119.6 . .
O5 C25 O6 119.7(3) . .
O5 C25 C23 119.3(3) . .
O6 C25 C23 121.0(3) . .
O5 C25 Co2 58.23(15) . 6_556
O6 C25 Co2 61.64(15) . 6_556
C23 C25 Co2 175.6(2) . 6_556
O3 C26 O4 124.6(3) . .
O3 C26 C21 118.1(3) . .
O4 C26 C21 117.3(2) . .
O1 Co1 O1 113.91(15) . 2_655
O1 Co1 N1 121.61(11) . .
O1 Co1 N1 98.48(10) 2_655 .
O1 Co1 N1 98.48(10) . 2_655
O1 Co1 N1 121.61(11) 2_655 2_655
N1 Co1 N1 103.97(15) . 2_655
O4 Co2 N2 100.54(9) . 7_565
O4 Co2 O5 100.92(9) . 6
N2 Co2 O5 158.54(9) 7_565 6
O4 Co2 O2W 90.03(9) . .
N2 Co2 O2W 90.00(10) 7_565 .
O5 Co2 O2W 90.13(10) 6 .
O4 Co2 O1W 85.66(9) . .
N2 Co2 O1W 90.21(10) 7_565 .
O5 Co2 O1W 91.26(10) 6 .
O2W Co2 O1W 175.65(9) . .
O4 Co2 O6 161.16(9) . 6
N2 Co2 O6 98.09(9) 7_565 6
O5 Co2 O6 60.48(8) 6 6
O2W Co2 O6 87.20(9) . 6
O1W Co2 O6 97.07(10) . 6
O4 Co2 C25 130.81(9) . 6
N2 Co2 C25 128.52(10) 7_565 6
O5 Co2 C25 30.11(9) 6 6
O2W Co2 C25 86.99(10) . 6
O1W Co2 C25 96.27(10) . 6
O6 Co2 C25 30.44(9) 6 6
C5 N1 C1 116.3(3) . .
C5 N1 Co1 121.2(2) . .
C1 N1 Co1 122.5(2) . .
C15 N2 C14 114.0(3) . .
C15 N2 Co2 120.1(2) . 7_565
C14 N2 Co2 125.8(2) . 7_565
C18 O1 Co1 121.6(2) . .
C26 O4 Co2 130.22(19) . .
C25 O5 Co2 91.66(18) . 6_556
C25 O6 Co2 87.92(17) . 6_556
C8 O7 C8 126.2(3) 2_656 .
Co2 O1W H1W 109.5 . .
Co2 O1W H1WB 85.9 . .
H1W O1W H1WB 91.9 . .
Co2 O2W H2W3 111.8 . .
Co2 O2W H2W4 86.4 . .
H2W3 O2W H2W4 76.6 . .

loop_
_geom_bond_atom_site_label_1
_geom_bond_atom_site_label_2
_geom_bond_distance
_geom_bond_site_symmetry_2
C1 N1 1.343(4) .
C1 C2 1.369(5) .
C1 H1 0.9300 .
C2 C3 1.386(4) .
C2 H2 0.9300 .
C3 C4 1.373(4) .
C3 C6 1.484(4) .
C4 C5 1.376(5) .
C4 H4 0.9300 .
C5 N1 1.317(4) .
C5 H5 0.9300 .
C6 C7 1.384(4) .
C6 C11 1.394(4) .
C7 C8 1.378(4) .
C7 H7 0.9300 .
C8 O7 1.372(3) .
C8 C9 1.381(4) .
C9 C10 1.403(4) .
C9 H9 0.9300 .
C10 C11 1.389(4) .
C10 C12 1.491(4) .
C11 H11 0.9300 .
C12 C13 1.355(5) .
C12 C16 1.355(5) .
C13 C14 1.390(5) .
C13 H13 0.9300 .
C14 N2 1.316(4) .
C14 H14 0.9300 .
C15 N2 1.312(4) .
C15 C16 1.365(5) .
C15 H15 0.9300 .
C16 H16 0.9300 .
C18 O2 1.233(4) .
C18 O1 1.280(4) .
C18 C19 1.497(4) .
C19 C20 1.381(4) .
C19 C24 1.383(4) .
C20 C21 1.388(4) .
C20 H20 0.9300 .
C21 C22 1.393(4) .
C21 C26 1.503(4) .
C22 C23 1.379(4) .
C22 H22 0.9300 .
C23 C24 1.393(4) .
C23 C25 1.496(4) .
C24 H24 0.9300 .
C25 O5 1.247(4) .
C25 O6 1.260(4) .
C25 Co2 2.485(3) 6_556
C26 O3 1.248(4) .
C26 O4 1.268(3) .
Co1 O1 1.914(2) .
Co1 O1 1.914(2) 2_655
Co1 N1 2.018(2) .
Co1 N1 2.018(2) 2_655
Co2 O4 2.060(2) .
Co2 N2 2.105(3) 7_565
Co2 O5 2.114(2) 6
Co2 O2W 2.135(2) .
Co2 O1W 2.158(3) .
Co2 O6 2.188(2) 6
Co2 C25 2.485(3) 6
N2 Co2 2.105(3) 7_565
O5 Co2 2.114(2) 6_556
O6 Co2 2.188(2) 6_556
O7 C8 1.372(3) 2_656
O1W H1W 0.8200 .
O1W H1WB 0.7709 .
O2W H2W3 0.8453 .
O2W H2W4 0.9730 .
